data_4338940
loop_
_publ_author_name
'Jin, Geng Bang'
'Choi, Eun Sang'
'Guertin, Robert P.'
'Brooks, James S.'
'Booth, Corwin H.'
'Albrecht-Schmitt, Thomas E'

_publ_section_title
;
 Syntheses, structures, magnetism, and optical properties of
 lutetium-based interlanthanide selenides.
;
_journal_issue 22
_journal_name_full 'Inorganic chemistry'
_journal_page_first 9213
_journal_page_last 9220
_journal_paper_doi 10.1021/ic701012j
_journal_volume 46
_journal_year 2007
_chemical_formula_moiety 'Nd Lu Se3'
_chemical_formula_sum 'Lu Nd Se3'
_chemical_formula_weight 556.09
_chemical_name_common 'neodymium lutetium selenide'
_chemical_name_systematic
; 
 ? 
;
_space_group_IT_number 63
_symmetry_cell_setting orthorhombic
_symmetry_space_group_name_Hall '-C 2c 2'
_symmetry_space_group_name_H-M 'C m c m'
_atom_sites_solution_hydrogens geom
_atom_sites_solution_primary direct
_atom_sites_solution_secondary difmap
_audit_creation_method SHELXL-97
_cell_angle_alpha 90.00
_cell_angle_beta 90.00
_cell_angle_gamma 90.00
_cell_formula_units_Z 4
_cell_length_a 3.9946(5)
_cell_length_b 13.0015(17)
_cell_length_c 9.8583(13)
_cell_measurement_reflns_used 2568
_cell_measurement_temperature 193(2)
_cell_measurement_theta_max 28.32
_cell_measurement_theta_min 3.75
_cell_volume 512.00(11)
_computing_cell_refinement 'SMART SAINT'
_computing_data_collection SMART
_computing_data_reduction SAINT
_computing_molecular_graphics 'SHELXP-97 (Sheldrick, 1997)'
_computing_publication_material 'SHELCIF-97 (Sheldrick, 2000)'
_computing_structure_refinement 'SHELXL-97 (Sheldrick, 1997)'
_computing_structure_solution 'SHELXS-97 (Sheldrick, 1990)'
_diffrn_ambient_temperature 193(2)
_diffrn_detector_area_resol_mean 0
_diffrn_measured_fraction_theta_full 0.997
_diffrn_measured_fraction_theta_max 0.997
_diffrn_measurement_device_type 'Bruker APEX'
_diffrn_measurement_method '0.3 wide w/ exposures'
_diffrn_radiation_monochromator graphite
_diffrn_radiation_source 'fine-focus sealed tube'
_diffrn_radiation_type MoK\a
_diffrn_radiation_wavelength 0.71073
_diffrn_reflns_av_R_equivalents 0.0353
_diffrn_reflns_av_sigmaI/netI 0.0226
_diffrn_reflns_limit_h_max 5
_diffrn_reflns_limit_h_min -5
_diffrn_reflns_limit_k_max 17
_diffrn_reflns_limit_k_min -16
_diffrn_reflns_limit_l_max 13
_diffrn_reflns_limit_l_min -13
_diffrn_reflns_number 2510
_diffrn_reflns_theta_full 28.32
_diffrn_reflns_theta_max 28.32
_diffrn_reflns_theta_min 3.75
_diffrn_standards_decay_% 0
_diffrn_standards_interval_count na
_diffrn_standards_interval_time na
_diffrn_standards_number na
_exptl_absorpt_coefficient_mu 50.336
_exptl_absorpt_correction_T_max 0.30022
_exptl_absorpt_correction_T_min 0.06521
_exptl_absorpt_correction_type numerical
_exptl_absorpt_process_details SADABS
_exptl_crystal_colour black
_exptl_crystal_density_diffrn 7.214
_exptl_crystal_density_meas ?
_exptl_crystal_density_method 'not measured'
_exptl_crystal_description prism
_exptl_crystal_F_000 932
_exptl_crystal_size_max 0.288
_exptl_crystal_size_mid 0.030
_exptl_crystal_size_min 0.026
_refine_diff_density_max 2.307
_refine_diff_density_min -2.521
_refine_diff_density_rms 0.964
_refine_ls_extinction_coef 0.0051(3)
_refine_ls_extinction_expression Fc^*^=kFc[1+0.001xFc^2^\l^3^/sin(2\q)]^-1/4^
_refine_ls_extinction_method SHELXL
_refine_ls_goodness_of_fit_ref 1.331
_refine_ls_hydrogen_treatment mixed
_refine_ls_matrix_type full
_refine_ls_number_parameters 20
_refine_ls_number_reflns 384
_refine_ls_number_restraints 0
_refine_ls_restrained_S_all 1.331
_refine_ls_R_factor_all 0.0228
_refine_ls_R_factor_gt 0.0226
_refine_ls_shift/su_max 0.000
_refine_ls_shift/su_mean 0.000
_refine_ls_structure_factor_coef Fsqd
_refine_ls_weighting_details 'calc w=1/[\s^2^(Fo^2^)+(0.0306P)^2^+1.5963P] where P=(Fo^2^+2Fc^2^)/3'
_refine_ls_weighting_scheme calc
_refine_ls_wR_factor_gt 0.0599
_refine_ls_wR_factor_ref 0.0601
_reflns_number_gt 382
_reflns_number_total 384
_reflns_threshold_expression >2sigma(I)
_cod_data_source_file allcif.cif
_cod_data_source_block face
_cod_depositor_comments
;
The following automatic conversions were performed:

'_exptl_crystal_density_meas' value 'nm' was changed to '?' - the
value is perceived as not measured.

Automatic conversion script
Id: cif_fix_values 3008 2015-01-20 13:52:24Z robertas 
;
_cod_original_sg_symbol_H-M Cmcm
_cod_database_code 4338940

loop_
_symmetry_equiv_pos_as_xyz
'x, y, z'
'-x, -y, z+1/2'
'-x, y, -z+1/2'
'x, -y, -z'
'x+1/2, y+1/2, z'
'-x+1/2, -y+1/2, z+1/2'
'-x+1/2, y+1/2, -z+1/2'
'x+1/2, -y+1/2, -z'
'-x, -y, -z'
'x, y, -z-1/2'
'x, -y, z-1/2'
'-x, y, z'
'-x+1/2, -y+1/2, -z'
'x+1/2, y+1/2, -z-1/2'
'x+1/2, -y+1/2, z-1/2'
'-x+1/2, y+1/2, z'

loop_
_atom_site_label
_atom_site_type_symbol
_atom_site_fract_x
_atom_site_fract_y
_atom_site_fract_z
_atom_site_U_iso_or_equiv
_atom_site_adp_type
_atom_site_occupancy
_atom_site_symmetry_multiplicity
_atom_site_calc_flag
_atom_site_refinement_flags
Nd1 Nd 0.0000 0.74841(4) 0.2500 0.0094(2) Uani 1 4 d S
Lu1 Lu 0.0000 0.0000 0.0000 0.0086(2) Uani 1 4 d S
Se1 Se 0.0000 0.35586(6) 0.06271(8) 0.0090(2) Uani 1 2 d S
Se2 Se 0.0000 0.08739(8) 0.2500 0.0091(3) Uani 1 4 d S

loop_
_atom_site_aniso_label
_atom_site_aniso_U_11
_atom_site_aniso_U_22
_atom_site_aniso_U_33
_atom_site_aniso_U_23
_atom_site_aniso_U_13
_atom_site_aniso_U_12
Nd1 0.0075(3) 0.0098(3) 0.0110(4) 0.000 0.000 0.000
Lu1 0.0090(3) 0.0087(3) 0.0080(3) -0.00010(14) 0.000 0.000
Se1 0.0077(4) 0.0083(4) 0.0110(4) 0.0017(3) 0.000 0.000
Se2 0.0104(5) 0.0099(5) 0.0072(5) 0.000 0.000 0.000

loop_
_atom_type_symbol
_atom_type_description
_atom_type_scat_dispersion_real
_atom_type_scat_dispersion_imag
_atom_type_scat_source
Se Se -0.0929 2.2259 'International Tables Vol C Tables 4.2.6.8 and 6.1.1.4'
Nd Nd -0.1943 3.0179 'International Tables Vol C Tables 4.2.6.8 and 6.1.1.4'
Lu Lu -0.4720 5.8584 'International Tables Vol C Tables 4.2.6.8 and 6.1.1.4'

loop_
_geom_angle_atom_site_label_1
_geom_angle_atom_site_label_2
_geom_angle_atom_site_label_3
_geom_angle
_geom_angle_site_symmetry_1
_geom_angle_site_symmetry_3
Se2 Nd1 Se2 87.30(3) 5_455 5
Se2 Nd1 Se1 141.393(17) 5_455 14_556
Se2 Nd1 Se1 83.089(17) 5 14_556
Se2 Nd1 Se1 83.089(17) 5_455 5_455
Se2 Nd1 Se1 141.393(17) 5 5_455
Se1 Nd1 Se1 125.63(3) 14_556 5_455
Se2 Nd1 Se1 141.393(17) 5_455 5
Se2 Nd1 Se1 83.089(17) 5 5
Se1 Nd1 Se1 74.29(3) 14_556 5
Se1 Nd1 Se1 81.57(2) 5_455 5
Se2 Nd1 Se1 83.089(17) 5_455 14_456
Se2 Nd1 Se1 141.393(17) 5 14_456
Se1 Nd1 Se1 81.57(2) 14_556 14_456
Se1 Nd1 Se1 74.29(3) 5_455 14_456
Se1 Nd1 Se1 125.63(3) 5 14_456
Se2 Nd1 Se1 73.067(13) 5_455 9_565
Se2 Nd1 Se1 73.067(13) 5 9_565
Se1 Nd1 Se1 137.447(13) 14_556 9_565
Se1 Nd1 Se1 68.356(19) 5_455 9_565
Se1 Nd1 Se1 68.356(19) 5 9_565
Se1 Nd1 Se1 137.447(13) 14_456 9_565
Se2 Nd1 Se1 73.067(13) 5_455 2_565
Se2 Nd1 Se1 73.067(13) 5 2_565
Se1 Nd1 Se1 68.356(19) 14_556 2_565
Se1 Nd1 Se1 137.447(13) 5_455 2_565
Se1 Nd1 Se1 137.447(13) 5 2_565
Se1 Nd1 Se1 68.356(19) 14_456 2_565
Se1 Nd1 Se1 132.53(3) 9_565 2_565
Se2 Nd1 Nd1 133.653(16) 5_455 1_655
Se2 Nd1 Nd1 46.348(17) 5 1_655
Se1 Nd1 Nd1 49.217(11) 14_556 1_655
Se1 Nd1 Nd1 130.783(11) 5_455 1_655
Se1 Nd1 Nd1 49.217(11) 5 1_655
Se1 Nd1 Nd1 130.782(11) 14_456 1_655
Se1 Nd1 Nd1 90.0 9_565 1_655
Se1 Nd1 Nd1 90.0 2_565 1_655
Se2 Nd1 Nd1 46.348(17) 5_455 1_455
Se2 Nd1 Nd1 133.653(17) 5 1_455
Se1 Nd1 Nd1 130.783(11) 14_556 1_455
Se1 Nd1 Nd1 49.217(11) 5_455 1_455
Se1 Nd1 Nd1 130.783(11) 5 1_455
Se1 Nd1 Nd1 49.217(11) 14_456 1_455
Se1 Nd1 Nd1 90.0 9_565 1_455
Se1 Nd1 Nd1 90.0 2_565 1_455
Nd1 Nd1 Nd1 180.0 1_655 1_455
Se2 Lu1 Se2 180.0 9 .
Se2 Lu1 Se1 85.44(2) 9 5_445
Se2 Lu1 Se1 94.56(2) . 5_445
Se2 Lu1 Se1 94.56(2) 9 13
Se2 Lu1 Se1 85.44(2) . 13
Se1 Lu1 Se1 180.00(2) 5_445 13
Se2 Lu1 Se1 85.44(2) 9 5_545
Se2 Lu1 Se1 94.56(2) . 5_545
Se1 Lu1 Se1 90.69(2) 5_445 5_545
Se1 Lu1 Se1 89.31(2) 13 5_545
Se2 Lu1 Se1 94.56(2) 9 13_455
Se2 Lu1 Se1 85.44(2) . 13_455
Se1 Lu1 Se1 89.31(2) 5_445 13_455
Se1 Lu1 Se1 90.69(2) 13 13_455
Se1 Lu1 Se1 180.00(2) 5_545 13_455
Lu1 Se1 Lu1 90.69(2) 5 5_455
Lu1 Se1 Nd1 88.466(13) 5 5_545
Lu1 Se1 Nd1 154.49(3) 5_455 5_545
Lu1 Se1 Nd1 154.49(3) 5 5_445
Lu1 Se1 Nd1 88.466(13) 5_455 5_445
Nd1 Se1 Nd1 81.57(2) 5_545 5_445
Lu1 Se1 Nd1 93.85(2) 5 9_565
Lu1 Se1 Nd1 93.85(2) 5_455 9_565
Nd1 Se1 Nd1 111.644(19) 5_545 9_565
Nd1 Se1 Nd1 111.644(19) 5_445 9_565
Lu1 Se2 Lu1 130.50(4) . 2
Lu1 Se2 Nd1 107.633(10) . 5_545
Lu1 Se2 Nd1 107.633(10) 2 5_545
Lu1 Se2 Nd1 107.633(10) . 5_445
Lu1 Se2 Nd1 107.633(11) 2 5_445
Nd1 Se2 Nd1 87.30(3) 5_545 5_445

loop_
_geom_bond_atom_site_label_1
_geom_bond_atom_site_label_2
_geom_bond_distance
_geom_bond_site_symmetry_2
Nd1 Se2 2.8935(9) 5_455
Nd1 Se2 2.8935(9) 5
Nd1 Se1 3.0577(6) 14_556
Nd1 Se1 3.0577(6) 5_455
Nd1 Se1 3.0577(6) 5
Nd1 Se1 3.0577(6) 14_456
Nd1 Se1 3.3677(9) 9_565
Nd1 Se1 3.3677(9) 2_565
Nd1 Nd1 3.9946(5) 1_655
Nd1 Nd1 3.9946(5) 1_455
Lu1 Se2 2.7138(5) 9
Lu1 Se2 2.7139(5) .
Lu1 Se1 2.8078(6) 5_445
Lu1 Se1 2.8078(6) 13
Lu1 Se1 2.8078(6) 5_545
Lu1 Se1 2.8078(6) 13_455
Se1 Lu1 2.8077(6) 5
Se1 Lu1 2.8077(6) 5_455
Se1 Nd1 3.0578(6) 5_545
Se1 Nd1 3.0578(6) 5_445
Se1 Nd1 3.3677(9) 9_565
Se2 Lu1 2.7139(5) 2
Se2 Nd1 2.8935(9) 5_545
Se2 Nd1 2.8935(9) 5_445
